data_7007567
loop_
_publ_author_name
'Baber, Angharad'
'de Vries, Johannes G.'
'Orpen, A. Guy'
'Pringle, Paul G.'
'von der Luehe, Karl'

_publ_section_title
;
 Allosteric effects in asymmetric hydrogenation catalysis? Asymmetric
 induction as a function of the substrate and the backbone flexibility
 of C1-symmetric diphosphines in rhodium-catalysed hydrogenations.
;
_journal_issue 40
_journal_name_full 'Dalton transactions (Cambridge, England : 2003)'
_journal_page_first 4821
_journal_page_last 4828
_journal_paper_doi 10.1039/b607479k
_journal_year 2006
_chemical_absolute_configuration ad
_chemical_formula_moiety 'C20 H26 Cl2 P2 Pt'
_chemical_formula_sum 'C20 H26 Cl2 P2 Pt'
_chemical_formula_weight 594.34
_chemical_name_systematic
;
?
;
_space_group_IT_number 4
_symmetry_cell_setting monoclinic
_symmetry_space_group_name_Hall 'P 2yb'
_symmetry_space_group_name_H-M 'P 1 21 1'
_atom_sites_solution_hydrogens geom
_atom_sites_solution_primary direct
_atom_sites_solution_secondary difmap
_audit_creation_method SHELXL-97
_cell_angle_alpha 90.00
_cell_angle_beta 108.001(2)
_cell_angle_gamma 90.00
_cell_formula_units_Z 2
_cell_length_a 8.8106(11)
_cell_length_b 13.7761(17)
_cell_length_c 9.1967(11)
_cell_measurement_reflns_used 100
_cell_measurement_temperature 173(2)
_cell_measurement_theta_max 27.405
_cell_measurement_theta_min 2.329
_cell_volume 1061.6(2)
_computing_cell_refinement 'Bruker SMART V5.054 (Bruker, 1998)'
_computing_data_collection 'Bruker SMART V5.054 (Bruker, 1998)'
_computing_data_reduction 'Bruker SAINT V6.0 (Bruker, 1998)'
_computing_molecular_graphics 'Bruker SHELXTL V6.1 (Bruker AXS, 2000)'
_computing_publication_material 'Bruker SHELXTL V6.1 (Bruker AXS, 2000)'
_computing_structure_refinement 'SHELXL-97 (Sheldrick, 1997)'
_computing_structure_solution 'SHELXS-97 (Sheldrick, 1990)'
_diffrn_ambient_temperature 173(2)
_diffrn_detector_area_resol_mean 8.2
_diffrn_measured_fraction_theta_full 0.996
_diffrn_measured_fraction_theta_max 0.996
_diffrn_measurement_device_type 'CCD area detector'
_diffrn_measurement_method 'phi and omega scans'
_diffrn_radiation_monochromator graphite
_diffrn_radiation_source 'fine-focus sealed tube'
_diffrn_radiation_type MoK\a
_diffrn_radiation_wavelength 0.71073
_diffrn_reflns_av_R_equivalents 0.0323
_diffrn_reflns_av_sigmaI/netI 0.0432
_diffrn_reflns_limit_h_max 11
_diffrn_reflns_limit_h_min -11
_diffrn_reflns_limit_k_max 17
_diffrn_reflns_limit_k_min -17
_diffrn_reflns_limit_l_max 11
_diffrn_reflns_limit_l_min -11
_diffrn_reflns_number 11225
_diffrn_reflns_theta_full 27.47
_diffrn_reflns_theta_max 27.47
_diffrn_reflns_theta_min 2.33
_diffrn_standards_decay_% 0
_diffrn_standards_number 0
_exptl_absorpt_coefficient_mu 7.012
_exptl_absorpt_correction_T_max 0.250000
_exptl_absorpt_correction_T_min 0.097122
_exptl_absorpt_correction_type multi-scan
_exptl_absorpt_process_details 'SADABS V2.10 (Sheldrick, 2003)'
_exptl_crystal_colour colourless
_exptl_crystal_density_diffrn 1.859
_exptl_crystal_density_method 'not measured'
_exptl_crystal_description block
_exptl_crystal_F_000 576
_exptl_crystal_size_max 0.25
_exptl_crystal_size_mid 0.25
_exptl_crystal_size_min 0.20
_refine_diff_density_max 1.565
_refine_diff_density_min -1.515
_refine_diff_density_rms 0.122
_refine_ls_abs_structure_details 'Flack H D (1983), Acta Cryst. A39, 876-881'
_refine_ls_abs_structure_Flack -0.021(7)
_refine_ls_extinction_method none
_refine_ls_goodness_of_fit_ref 1.029
_refine_ls_hydrogen_treatment constr
_refine_ls_matrix_type full
_refine_ls_number_parameters 229
_refine_ls_number_reflns 4836
_refine_ls_number_restraints 1
_refine_ls_restrained_S_all 1.028
_refine_ls_R_factor_all nan
_refine_ls_R_factor_gt 0.0282
_refine_ls_shift/su_max 0.001
_refine_ls_shift/su_mean 0.000
_refine_ls_structure_factor_coef Fsqd
_refine_ls_weighting_details 'calc w=1/[\s^2^(Fo^2^)+(0.0359P)^2^+0.0000P] where P=(Fo^2^+2Fc^2^)/3'
_refine_ls_weighting_scheme calc
_refine_ls_wR_factor_gt 0.0630
_refine_ls_wR_factor_ref 0.0653
_reflns_number_gt 4416
_reflns_number_total 4836
_reflns_threshold_expression >2sigma(I)
_cod_data_source_file b607479k.txt
_cod_data_source_block 2a_spitsad
_cod_original_sg_symbol_Hall 'P 2ybc'
_cod_original_sg_symbol_H-M 'P 2(1)'
_cod_database_code 7007567

loop_
_symmetry_equiv_pos_as_xyz
'x, y, z'
'-x, y+1/2, -z'

loop_
_atom_site_label
_atom_site_type_symbol
_atom_site_fract_x
_atom_site_fract_y
_atom_site_fract_z
_atom_site_U_iso_or_equiv
_atom_site_adp_type
_atom_site_occupancy
_atom_site_symmetry_multiplicity
_atom_site_calc_flag
_atom_site_refinement_flags
_atom_site_disorder_assembly
_atom_site_disorder_group
Pt1 Pt 0.64675(2) 1.02939(3) 0.655771(19) 0.01744(6) Uani 1 1 d . . .
P1 P 0.38207(15) 1.0231(2) 0.56697(14) 0.0184(3) Uani 1 1 d . . .
Cl1 Cl 0.65709(18) 1.11464(11) 0.43406(16) 0.0256(3) Uani 1 1 d . . .
C1 C 0.3016(7) 0.9547(4) 0.3889(7) 0.0222(12) Uani 1 1 d . . .
Cl2 Cl 0.92783(15) 1.0400(2) 0.76324(17) 0.0288(4) Uani 1 1 d . . .
P2 P 0.62859(18) 0.94635(11) 0.85731(17) 0.0199(3) Uani 1 1 d . . .
C2 C 0.2872(7) 1.0031(4) 0.2511(6) 0.0256(14) Uani 1 1 d . . .
H2 H 0.3138 1.0699 0.2508 0.031 Uiso 1 1 calc R . .
C3 C 0.2330(7) 0.9512(5) 0.1139(7) 0.0301(14) Uani 1 1 d . . .
H3 H 0.2210 0.9833 0.0196 0.036 Uiso 1 1 calc R . .
C4 C 0.1974(8) 0.8549(5) 0.1141(8) 0.0312(15) Uani 1 1 d . . .
H4 H 0.1619 0.8202 0.0204 0.037 Uiso 1 1 calc R . .
C5 C 0.2126(8) 0.8079(5) 0.2495(8) 0.0347(16) Uani 1 1 d . . .
H5 H 0.1869 0.7409 0.2483 0.042 Uiso 1 1 calc R . .
C6 C 0.2644(8) 0.8562(5) 0.3868(8) 0.0283(14) Uani 1 1 d . . .
H6 H 0.2747 0.8227 0.4796 0.034 Uiso 1 1 calc R . .
C7 C 0.2813(7) 1.1399(4) 0.5318(6) 0.0214(12) Uani 1 1 d . . .
C8 C 0.1153(8) 1.1438(5) 0.4692(8) 0.0297(14) Uani 1 1 d . . .
H8 H 0.0545 1.0858 0.4439 0.036 Uiso 1 1 calc R . .
C9 C 0.0400(8) 1.2345(5) 0.4442(9) 0.0346(16) Uani 1 1 d . . .
H9 H -0.0726 1.2384 0.4008 0.041 Uiso 1 1 calc R . .
C10 C 0.1293(8) 1.3183(5) 0.4825(8) 0.0305(15) Uani 1 1 d . . .
H10 H 0.0774 1.3796 0.4647 0.037 Uiso 1 1 calc R . .
C11 C 0.2933(8) 1.3141(4) 0.5466(7) 0.0259(13) Uani 1 1 d . . .
H11 H 0.3535 1.3723 0.5731 0.031 Uiso 1 1 calc R . .
C12 C 0.3695(7) 1.2250(5) 0.5720(7) 0.0257(13) Uani 1 1 d . . .
H12 H 0.4820 1.2219 0.6170 0.031 Uiso 1 1 calc R . .
C13 C 0.3090(7) 0.9633(5) 0.7120(7) 0.0236(13) Uani 1 1 d . . .
H13A H 0.2906 1.0125 0.7831 0.028 Uiso 1 1 calc R . .
H13B H 0.2062 0.9305 0.6613 0.028 Uiso 1 1 calc R . .
C14 C 0.4316(7) 0.8886(5) 0.8015(7) 0.0257(13) Uani 1 1 d . . .
H14A H 0.4312 0.8310 0.7370 0.031 Uiso 1 1 calc R . .
H14B H 0.4050 0.8673 0.8935 0.031 Uiso 1 1 calc R . .
C15 C 0.6504(7) 1.0160(6) 1.0355(6) 0.0251(15) Uani 1 1 d . . .
H15 H 0.5522 1.0052 1.0660 0.030 Uiso 1 1 calc R . .
C16 C 0.7891(8) 0.9674(5) 1.1539(7) 0.0325(15) Uani 1 1 d . . .
H16A H 0.8912 0.9964 1.1517 0.039 Uiso 1 1 calc R . .
H16B H 0.7794 0.9768 1.2574 0.039 Uiso 1 1 calc R . .
C17 C 0.7861(8) 0.8602(5) 1.1169(7) 0.0304(14) Uani 1 1 d . . .
H17A H 0.6922 0.8288 1.1345 0.036 Uiso 1 1 calc R . .
H17B H 0.8838 0.8281 1.1823 0.036 Uiso 1 1 calc R . .
C18 C 0.7767(8) 0.8521(5) 0.9468(7) 0.0263(13) Uani 1 1 d . . .
H18 H 0.8818 0.8740 0.9382 0.032 Uiso 1 1 calc R . .
C19 C 0.6723(11) 1.1262(5) 1.0231(8) 0.046(2) Uani 1 1 d . . .
H19A H 0.6877 1.1564 1.1231 0.069 Uiso 1 1 calc R . .
H19B H 0.5772 1.1537 0.9486 0.069 Uiso 1 1 calc R . .
H19C H 0.7659 1.1387 0.9898 0.069 Uiso 1 1 calc R . .
C20 C 0.7452(9) 0.7511(5) 0.8783(8) 0.0331(15) Uani 1 1 d . . .
H20A H 0.8326 0.7078 0.9325 0.050 Uiso 1 1 calc R . .
H20B H 0.7380 0.7538 0.7699 0.050 Uiso 1 1 calc R . .
H20C H 0.6446 0.7264 0.8884 0.050 Uiso 1 1 calc R . .

loop_
_atom_site_aniso_label
_atom_site_aniso_U_11
_atom_site_aniso_U_22
_atom_site_aniso_U_33
_atom_site_aniso_U_23
_atom_site_aniso_U_13
_atom_site_aniso_U_12
Pt1 0.01467(9) 0.02116(9) 0.01626(9) 0.00053(14) 0.00445(6) -0.00037(15)
P1 0.0147(5) 0.0224(8) 0.0170(5) 0.0016(10) 0.0034(5) -0.0009(10)
Cl1 0.0270(8) 0.0309(8) 0.0204(7) 0.0032(6) 0.0095(6) -0.0029(6)
C1 0.013(3) 0.024(3) 0.025(3) -0.001(2) -0.001(2) 0.000(2)
Cl2 0.0151(5) 0.0367(12) 0.0327(7) 0.0036(9) 0.0048(5) -0.0008(8)
P2 0.0189(7) 0.0223(8) 0.0184(7) 0.0015(6) 0.0058(6) 0.0016(6)
C2 0.029(3) 0.024(4) 0.021(3) 0.002(2) 0.004(3) 0.001(2)
C3 0.021(3) 0.049(4) 0.017(3) -0.004(3) 0.001(3) 0.002(3)
C4 0.019(3) 0.040(4) 0.026(3) -0.010(3) -0.006(3) 0.006(3)
C5 0.030(4) 0.027(3) 0.040(4) 0.000(3) 0.000(3) 0.003(3)
C6 0.023(3) 0.025(3) 0.031(3) 0.006(3) 0.001(3) 0.002(3)
C7 0.025(3) 0.022(3) 0.015(3) 0.001(2) 0.003(2) 0.004(2)
C8 0.018(3) 0.031(4) 0.038(4) -0.002(3) 0.006(3) -0.003(3)
C9 0.017(3) 0.040(4) 0.047(4) 0.000(3) 0.010(3) 0.005(3)
C10 0.033(4) 0.026(3) 0.033(4) 0.002(3) 0.010(3) 0.009(3)
C11 0.028(3) 0.022(3) 0.028(3) -0.001(2) 0.010(3) -0.002(3)
C12 0.019(3) 0.031(4) 0.028(3) -0.001(3) 0.008(3) 0.000(3)
C13 0.021(3) 0.030(3) 0.021(3) 0.008(2) 0.008(3) -0.001(2)
C14 0.019(3) 0.030(3) 0.028(3) 0.009(3) 0.007(3) -0.003(2)
C15 0.027(3) 0.032(5) 0.018(2) 0.000(3) 0.010(2) 0.000(3)
C16 0.031(4) 0.040(4) 0.022(3) -0.007(3) 0.001(3) -0.003(3)
C17 0.032(4) 0.035(4) 0.023(3) 0.004(3) 0.007(3) 0.006(3)
C18 0.021(3) 0.028(3) 0.027(3) 0.004(3) 0.004(3) 0.005(3)
C19 0.075(6) 0.035(4) 0.032(4) 0.000(3) 0.023(4) 0.004(4)
C20 0.039(4) 0.028(4) 0.031(4) 0.003(3) 0.008(3) 0.005(3)

loop_
_atom_type_symbol
_atom_type_description
_atom_type_scat_dispersion_real
_atom_type_scat_dispersion_imag
_atom_type_scat_source
C C 0.0033 0.0016 'International Tables Vol C Tables 4.2.6.8 and 6.1.1.4'
H H 0.0000 0.0000 'International Tables Vol C Tables 4.2.6.8 and 6.1.1.4'
P P 0.1023 0.0942 'International Tables Vol C Tables 4.2.6.8 and 6.1.1.4'
Cl Cl 0.1484 0.1585 'International Tables Vol C Tables 4.2.6.8 and 6.1.1.4'
Pt Pt -1.7033 8.3905 'International Tables Vol C Tables 4.2.6.8 and 6.1.1.4'

loop_
_geom_angle_atom_site_label_1
_geom_angle_atom_site_label_2
_geom_angle_atom_site_label_3
_geom_angle
_geom_angle_site_symmetry_1
_geom_angle_site_symmetry_3
_geom_angle_publ_flag
P1 Pt1 P2 87.05(6) . . ?
P1 Pt1 Cl2 176.80(7) . . ?
P2 Pt1 Cl2 91.10(6) . . ?
P1 Pt1 Cl1 91.04(6) . . ?
P2 Pt1 Cl1 177.69(6) . . ?
Cl2 Pt1 Cl1 90.87(6) . . ?
C7 P1 C1 105.3(3) . . ?
C7 P1 C13 105.3(3) . . ?
C1 P1 C13 106.9(3) . . ?
C7 P1 Pt1 115.5(2) . . ?
C1 P1 Pt1 114.9(2) . . ?
C13 P1 Pt1 108.2(2) . . ?
C6 C1 C2 119.6(6) . . ?
C6 C1 P1 122.5(5) . . ?
C2 C1 P1 117.7(5) . . ?
C14 P2 C18 107.3(3) . . ?
C14 P2 C15 107.6(3) . . ?
C18 P2 C15 96.0(3) . . ?
C14 P2 Pt1 107.2(2) . . ?
C18 P2 Pt1 120.7(2) . . ?
C15 P2 Pt1 117.0(3) . . ?
C3 C2 C1 118.8(6) . . ?
C3 C2 H2 120.6 . . ?
C1 C2 H2 120.6 . . ?
C4 C3 C2 120.7(6) . . ?
C4 C3 H3 119.7 . . ?
C2 C3 H3 119.7 . . ?
C3 C4 C5 120.1(6) . . ?
C3 C4 H4 119.9 . . ?
C5 C4 H4 119.9 . . ?
C4 C5 C6 121.1(6) . . ?
C4 C5 H5 119.4 . . ?
C6 C5 H5 119.4 . . ?
C5 C6 C1 119.6(6) . . ?
C5 C6 H6 120.2 . . ?
C1 C6 H6 120.2 . . ?
C12 C7 C8 120.3(5) . . ?
C12 C7 P1 119.8(5) . . ?
C8 C7 P1 119.9(5) . . ?
C7 C8 C9 119.0(6) . . ?
C7 C8 H8 120.5 . . ?
C9 C8 H8 120.5 . . ?
C10 C9 C8 120.1(6) . . ?
C10 C9 H9 120.0 . . ?
C8 C9 H9 120.0 . . ?
C9 C10 C11 120.8(6) . . ?
C9 C10 H10 119.6 . . ?
C11 C10 H10 119.6 . . ?
C12 C11 C10 119.8(6) . . ?
C12 C11 H11 120.1 . . ?
C10 C11 H11 120.1 . . ?
C11 C12 C7 120.0(6) . . ?
C11 C12 H12 120.0 . . ?
C7 C12 H12 120.0 . . ?
C14 C13 P1 110.0(4) . . ?
C14 C13 H13A 109.7 . . ?
P1 C13 H13A 109.7 . . ?
C14 C13 H13B 109.7 . . ?
P1 C13 H13B 109.7 . . ?
H13A C13 H13B 108.2 . . ?
C13 C14 P2 108.0(4) . . ?
C13 C14 H14A 110.1 . . ?
P2 C14 H14A 110.1 . . ?
C13 C14 H14B 110.1 . . ?
P2 C14 H14B 110.1 . . ?
H14A C14 H14B 108.4 . . ?
C16 C15 C19 113.4(6) . . ?
C16 C15 P2 104.2(5) . . ?
C19 C15 P2 115.2(4) . . ?
C16 C15 H15 107.9 . . ?
C19 C15 H15 107.9 . . ?
P2 C15 H15 107.9 . . ?
C17 C16 C15 108.3(6) . . ?
C17 C16 H16A 110.0 . . ?
C15 C16 H16A 110.0 . . ?
C17 C16 H16B 110.0 . . ?
C15 C16 H16B 110.0 . . ?
H16A C16 H16B 108.4 . . ?
C16 C17 C18 106.8(5) . . ?
C16 C17 H17A 110.4 . . ?
C18 C17 H17A 110.4 . . ?
C16 C17 H17B 110.4 . . ?
C18 C17 H17B 110.4 . . ?
H17A C17 H17B 108.6 . . ?
C20 C18 C17 115.6(5) . . ?
C20 C18 P2 116.5(5) . . ?
C17 C18 P2 102.2(4) . . ?
C20 C18 H18 107.3 . . ?
C17 C18 H18 107.3 . . ?
P2 C18 H18 107.3 . . ?
C15 C19 H19A 109.5 . . ?
C15 C19 H19B 109.5 . . ?
H19A C19 H19B 109.5 . . ?
C15 C19 H19C 109.5 . . ?
H19A C19 H19C 109.5 . . ?
H19B C19 H19C 109.5 . . ?
C18 C20 H20A 109.5 . . ?
C18 C20 H20B 109.5 . . ?
H20A C20 H20B 109.5 . . ?
C18 C20 H20C 109.5 . . ?
H20A C20 H20C 109.5 . . ?
H20B C20 H20C 109.5 . . ?

loop_
_geom_bond_atom_site_label_1
_geom_bond_atom_site_label_2
_geom_bond_distance
_geom_bond_site_symmetry_2
_geom_bond_publ_flag
Pt1 P1 2.2217(13) . ?
Pt1 P2 2.2256(15) . ?
Pt1 Cl2 2.3703(14) . ?
Pt1 Cl1 2.3790(14) . ?
P1 C7 1.818(6) . ?
P1 C1 1.831(6) . ?
P1 C13 1.845(6) . ?
C1 C6 1.395(8) . ?
C1 C2 1.403(8) . ?
P2 C14 1.832(6) . ?
P2 C18 1.844(6) . ?
P2 C15 1.857(6) . ?
C2 C3 1.400(8) . ?
C2 H2 0.9500 . ?
C3 C4 1.363(10) . ?
C3 H3 0.9500 . ?
C4 C5 1.373(10) . ?
C4 H4 0.9500 . ?
C5 C6 1.374(9) . ?
C5 H5 0.9500 . ?
C6 H6 0.9500 . ?
C7 C12 1.392(9) . ?
C7 C8 1.398(9) . ?
C8 C9 1.400(9) . ?
C8 H8 0.9500 . ?
C9 C10 1.379(10) . ?
C9 H9 0.9500 . ?
C10 C11 1.383(9) . ?
C10 H10 0.9500 . ?
C11 C12 1.384(9) . ?
C11 H11 0.9500 . ?
C12 H12 0.9500 . ?
C13 C14 1.534(8) . ?
C13 H13A 0.9900 . ?
C13 H13B 0.9900 . ?
C14 H14A 0.9900 . ?
C14 H14B 0.9900 . ?
C15 C16 1.518(9) . ?
C15 C19 1.538(11) . ?
C15 H15 1.0000 . ?
C16 C17 1.514(9) . ?
C16 H16A 0.9900 . ?
C16 H16B 0.9900 . ?
C17 C18 1.544(9) . ?
C17 H17A 0.9900 . ?
C17 H17B 0.9900 . ?
C18 C20 1.518(9) . ?
C18 H18 1.0000 . ?
C19 H19A 0.9800 . ?
C19 H19B 0.9800 . ?
C19 H19C 0.9800 . ?
C20 H20A 0.9800 . ?
C20 H20B 0.9800 . ?
C20 H20C 0.9800 . ?

loop_
_geom_torsion_atom_site_label_1
_geom_torsion_atom_site_label_2
_geom_torsion_atom_site_label_3
_geom_torsion_atom_site_label_4
_geom_torsion
_geom_torsion_site_symmetry_1
_geom_torsion_site_symmetry_2
_geom_torsion_site_symmetry_3
_geom_torsion_site_symmetry_4
_geom_torsion_publ_flag
P2 Pt1 P1 C7 121.3(2) . . . . ?
Cl1 Pt1 P1 C7 -60.0(2) . . . . ?
P2 Pt1 P1 C1 -115.8(3) . . . . ?
Cl1 Pt1 P1 C1 62.9(2) . . . . ?
P2 Pt1 P1 C13 3.6(2) . . . . ?
Cl1 Pt1 P1 C13 -177.7(2) . . . . ?
C7 P1 C1 C6 -139.4(5) . . . . ?
C13 P1 C1 C6 -27.7(6) . . . . ?
Pt1 P1 C1 C6 92.4(5) . . . . ?
C7 P1 C1 C2 44.7(5) . . . . ?
C13 P1 C1 C2 156.4(5) . . . . ?
Pt1 P1 C1 C2 -83.5(5) . . . . ?
P1 Pt1 P2 C14 19.3(2) . . . . ?
Cl2 Pt1 P2 C14 -163.3(2) . . . . ?
P1 Pt1 P2 C18 142.4(3) . . . . ?
Cl2 Pt1 P2 C18 -40.2(3) . . . . ?
P1 Pt1 P2 C15 -101.6(2) . . . . ?
Cl2 Pt1 P2 C15 75.8(2) . . . . ?
C6 C1 C2 C3 1.0(9) . . . . ?
P1 C1 C2 C3 177.1(5) . . . . ?
C1 C2 C3 C4 -1.1(9) . . . . ?
C2 C3 C4 C5 0.8(10) . . . . ?
C3 C4 C5 C6 -0.3(11) . . . . ?
C4 C5 C6 C1 0.3(10) . . . . ?
C2 C1 C6 C5 -0.6(9) . . . . ?
P1 C1 C6 C5 -176.4(5) . . . . ?
C1 P1 C7 C12 -132.9(5) . . . . ?
C13 P1 C7 C12 114.3(5) . . . . ?
Pt1 P1 C7 C12 -5.1(5) . . . . ?
C1 P1 C7 C8 49.1(5) . . . . ?
C13 P1 C7 C8 -63.7(5) . . . . ?
Pt1 P1 C7 C8 177.0(4) . . . . ?
C12 C7 C8 C9 1.6(9) . . . . ?
P1 C7 C8 C9 179.5(5) . . . . ?
C7 C8 C9 C10 -0.6(10) . . . . ?
C8 C9 C10 C11 -0.4(11) . . . . ?
C9 C10 C11 C12 0.4(10) . . . . ?
C10 C11 C12 C7 0.6(9) . . . . ?
C8 C7 C12 C11 -1.6(9) . . . . ?
P1 C7 C12 C11 -179.5(5) . . . . ?
C7 P1 C13 C14 -155.2(4) . . . . ?
C1 P1 C13 C14 93.1(5) . . . . ?
Pt1 P1 C13 C14 -31.2(5) . . . . ?
P1 C13 C14 P2 47.1(5) . . . . ?
C18 P2 C14 C13 -174.2(4) . . . . ?
C15 P2 C14 C13 83.5(5) . . . . ?
Pt1 P2 C14 C13 -43.2(5) . . . . ?
C14 P2 C15 C16 116.9(5) . . . . ?
C18 P2 C15 C16 6.6(5) . . . . ?
Pt1 P2 C15 C16 -122.4(4) . . . . ?
C14 P2 C15 C19 -118.3(5) . . . . ?
C18 P2 C15 C19 131.4(5) . . . . ?
Pt1 P2 C15 C19 2.4(6) . . . . ?
C19 C15 C16 C17 -159.3(5) . . . . ?
P2 C15 C16 C17 -33.2(6) . . . . ?
C15 C16 C17 C18 51.6(7) . . . . ?
C16 C17 C18 C20 -170.4(6) . . . . ?
C16 C17 C18 P2 -42.8(6) . . . . ?
C14 P2 C18 C20 36.9(6) . . . . ?
C15 P2 C18 C20 147.4(5) . . . . ?
Pt1 P2 C18 C20 -86.2(5) . . . . ?
C14 P2 C18 C17 -90.1(5) . . . . ?
C15 P2 C18 C17 20.4(5) . . . . ?
Pt1 P2 C18 C17 146.8(3) . . . . ?
